data_2224314
loop_
_publ_author_name
'Selig, Roland'
'Schollmeyer, Dieter'
'Stegmiller, Thomas'
'Albrecht, Wolfgang'
'Laufer, Stefan'

_publ_section_title
(2<i>Z</i>)-2-Fluoro-<i>N</i>-{4-[5-(4-fluorophenyl)-2-methylsulfanyl-1<i>H</i>-imidazol-4-yl]-2-pyridyl}-3-phenylacrylamide
_journal_coeditor_code IM2165
_journal_issue 12
_journal_name_full 'Acta Crystallographica Section E'
_journal_page_first o3284
_journal_paper_doi 10.1107/S1600536809051010
_journal_volume 65
_journal_year 2009
_chemical_formula_iupac 'C24 H18 F2 N4 O S'
_chemical_formula_moiety 'C24 H18 F2 N4 O S'
_chemical_formula_sum 'C24 H18 F2 N4 O S'
_chemical_formula_weight 448.48
_chemical_name_systematic
;(2<i>Z</i>)-2-Fluoro-<i>N</i>-{4-[5-(4-fluorophenyl)-2-methylsulfanyl-
1<i>H</i>-imidazol-4-yl]-2-pyridyl}-3-phenylacrylamide
;
_space_group_IT_number 14
_symmetry_cell_setting monoclinic
_symmetry_space_group_name_Hall '-P 2ybc'
_symmetry_space_group_name_H-M 'P 1 21/c 1'
_atom_sites_solution_hydrogens geom
_atom_sites_solution_primary direct
_atom_sites_solution_secondary difmap
_audit_creation_method SHELXL-97
_cell_angle_alpha 90.00
_cell_angle_beta 93.456(4)
_cell_angle_gamma 90.00
_cell_formula_units_Z 8
_cell_length_a 20.6370(10)
_cell_length_b 7.8413(5)
_cell_length_c 26.256(2)
_cell_measurement_reflns_used 6588
_cell_measurement_temperature 173(2)
_cell_measurement_theta_max 24.5
_cell_measurement_theta_min 2.4
_cell_volume 4241.0(5)
_computing_cell_refinement 'SAINT (Bruker, 2006)'
_computing_data_collection 'APEX2 (Bruker, 2006)'
_computing_data_reduction 'SAINT (Bruker, 2006)'
_computing_molecular_graphics 'PLATON (Spek, 2009)'
_computing_publication_material 'PLATON (Spek, 2009)'
_computing_structure_refinement 'SHELXL97 (Sheldrick, 2008)'
_computing_structure_solution 'SIR97 (Altomare <i>et al.</i>,  1999)'
_diffrn_ambient_temperature 173(2)
_diffrn_measured_fraction_theta_full 1.000
_diffrn_measured_fraction_theta_max 1.000
_diffrn_measurement_device '\k-geometry diffractometer'
_diffrn_measurement_device_type 'Bruker SMART APEXII'
_diffrn_measurement_method 'CCD scan'
_diffrn_radiation_monochromator graphite
_diffrn_radiation_type MoK\a
_diffrn_radiation_wavelength 0.71069
_diffrn_reflns_av_R_equivalents 0.0697
_diffrn_reflns_av_sigmaI/netI 0.0839
_diffrn_reflns_limit_h_max 27
_diffrn_reflns_limit_h_min -27
_diffrn_reflns_limit_k_max 10
_diffrn_reflns_limit_k_min -10
_diffrn_reflns_limit_l_max 34
_diffrn_reflns_limit_l_min -34
_diffrn_reflns_number 38383
_diffrn_reflns_theta_full 28.00
_diffrn_reflns_theta_max 28.00
_diffrn_reflns_theta_min 1.79
_exptl_absorpt_coefficient_mu 0.195
_exptl_absorpt_correction_type none
_exptl_crystal_colour colourless
_exptl_crystal_density_diffrn 1.405
_exptl_crystal_density_method 'not measured'
_exptl_crystal_description plate
_exptl_crystal_F_000 1856
_exptl_crystal_size_max 0.49
_exptl_crystal_size_mid 0.41
_exptl_crystal_size_min 0.03
_refine_diff_density_max 0.264
_refine_diff_density_min -0.400
_refine_ls_extinction_method none
_refine_ls_goodness_of_fit_ref 1.023
_refine_ls_hydrogen_treatment constr
_refine_ls_matrix_type full
_refine_ls_number_parameters 589
_refine_ls_number_reflns 10251
_refine_ls_number_restraints 0
_refine_ls_restrained_S_all 1.023
_refine_ls_R_factor_all 0.1261
_refine_ls_R_factor_gt 0.0578
_refine_ls_shift/su_max 0.000
_refine_ls_shift/su_mean 0.000
_refine_ls_structure_factor_coef Fsqd
_refine_ls_weighting_details 'calc w=1/[\s^2^(Fo^2^)+(0.0647P)^2^+0.5112P] where P=(Fo^2^+2Fc^2^)/3'
_refine_ls_weighting_scheme calc
_refine_ls_wR_factor_gt 0.1258
_refine_ls_wR_factor_ref 0.1490
_reflns_number_gt 5719
_reflns_number_total 10251
_reflns_threshold_expression I>2\s(I)
_cod_data_source_file im2165.cif
_cod_data_source_block I
_cod_original_cell_volume 4241.1(5)
_cod_original_sg_symbol_H-M 'P 21/c'
_cod_database_code 2224314
_cod_database_fobs_code 2224314

loop_
_symmetry_equiv_pos_as_xyz
'x, y, z'
'-x, y+1/2, -z+1/2'
'-x, -y, -z'
'x, -y-1/2, z-1/2'

loop_
_atom_site_type_symbol
_atom_site_label
_atom_site_fract_x
_atom_site_fract_y
_atom_site_fract_z
_atom_site_U_iso_or_equiv
_atom_site_adp_type
_atom_site_calc_flag
_atom_site_refinement_flags
_atom_site_occupancy
_atom_site_disorder_assembly
_atom_site_disorder_group
C C1A 0.25992(11) 0.0543(3) 0.02402(9) 0.0321(6) Uani d . 1 . .
C C2A 0.30501(12) 0.0017(4) -0.01049(9) 0.0403(7) Uani d . 1 . .
H H2A 0.3500 0.0170 -0.0020 0.048 Uiso calc R 1 . .
C C3A 0.28548(14) -0.0717(4) -0.05651(10) 0.0479(8) Uani d . 1 . .
H H3A 0.3168 -0.1059 -0.0796 0.057 Uiso calc R 1 . .
C C4A 0.22002(14) -0.0955(4) -0.06890(10) 0.0464(7) Uani d . 1 . .
H H4A 0.2062 -0.1471 -0.1005 0.056 Uiso calc R 1 . .
C C5A 0.17455(13) -0.0441(4) -0.03539(10) 0.0446(7) Uani d . 1 . .
H H5A 0.1297 -0.0604 -0.0442 0.054 Uiso calc R 1 . .
C C6A 0.19366(12) 0.0305(3) 0.01078(9) 0.0361(6) Uani d . 1 . .
H H6A 0.1620 0.0656 0.0335 0.043 Uiso calc R 1 . .
C C7A 0.28528(11) 0.1331(3) 0.07146(9) 0.0312(6) Uani d . 1 . .
H H7A 0.3310 0.1244 0.0774 0.037 Uiso calc R 1 . .
C C8A 0.25600(10) 0.2143(3) 0.10751(9) 0.0286(6) Uani d . 1 . .
F F9A 0.19015(6) 0.23695(19) 0.10585(5) 0.0387(4) Uani d . 1 . .
C C10A 0.29076(10) 0.2946(3) 0.15220(9) 0.0278(6) Uani d . 1 . .
O O11A 0.34927(7) 0.2716(3) 0.16114(7) 0.0431(5) Uani d . 1 . .
N N12A 0.25345(8) 0.3933(3) 0.18095(7) 0.0270(5) Uani d . 1 . .
H H12A 0.2120 0.3966 0.1710 0.032 Uiso calc R 1 . .
C C13A 0.27134(10) 0.4916(3) 0.22450(8) 0.0255(5) Uani d . 1 . .
N N14A 0.21954(8) 0.5586(3) 0.24543(7) 0.0274(5) Uani d . 1 . .
C C15A 0.23191(10) 0.6546(3) 0.28706(8) 0.0277(6) Uani d . 1 . .
H H15A 0.1960 0.7026 0.3030 0.033 Uiso calc R 1 . .
C C16A 0.29363(10) 0.6884(3) 0.30840(9) 0.0278(6) Uani d . 1 . .
H H16A 0.2995 0.7569 0.3382 0.033 Uiso calc R 1 . .
C C17A 0.34717(10) 0.6201(3) 0.28535(8) 0.0261(5) Uani d . 1 . .
C C18A 0.33531(10) 0.5178(3) 0.24258(9) 0.0273(6) Uani d . 1 . .
H H18A 0.3701 0.4668 0.2261 0.033 Uiso calc R 1 . .
C C19A 0.41346(11) 0.6550(3) 0.30710(9) 0.0306(6) Uani d . 1 . .
C C20A 0.47089(10) 0.6726(3) 0.28335(9) 0.0289(6) Uani d . 1 . .
N N21A 0.51724(9) 0.7024(3) 0.32321(7) 0.0327(5) Uani d . 1 . .
H H21A 0.5655 0.7248 0.3126 0.039 Uiso d R 1 . .
C C22A 0.48613(11) 0.7018(4) 0.36716(9) 0.0349(6) Uani d . 1 A .
N N23A 0.42318(9) 0.6751(3) 0.35963(7) 0.0345(5) Uani d . 1 . .
C C24A 0.48868(10) 0.6741(3) 0.23022(9) 0.0295(6) Uani d . 1 . .
C C25A 0.44859(11) 0.7483(4) 0.19170(9) 0.0355(6) Uani d . 1 . .
H H25A 0.4085 0.7971 0.2003 0.043 Uiso calc R 1 . .
C C26A 0.46526(12) 0.7532(4) 0.14130(10) 0.0429(7) Uani d . 1 . .
H H26A 0.4376 0.8049 0.1155 0.051 Uiso calc R 1 . .
C C27A 0.52376(12) 0.6797(4) 0.13016(10) 0.0405(7) Uani d . 1 . .
C C28A 0.56466(11) 0.6057(4) 0.16634(10) 0.0395(7) Uani d . 1 . .
H H28A 0.6043 0.5556 0.1572 0.047 Uiso calc R 1 . .
C C29A 0.54766(10) 0.6045(4) 0.21661(10) 0.0353(6) Uani d . 1 . .
H H29A 0.5765 0.5557 0.2422 0.042 Uiso calc R 1 . .
F F30A 0.54117(8) 0.6843(3) 0.08099(6) 0.0651(5) Uani d . 1 . .
S S31A 0.52898(3) 0.73578(12) 0.42603(3) 0.0509(2) Uani d . 1 . .
C C32 0.4655(10) 0.760(2) 0.4639(8) 0.066(6) Uani d P 0.40 A 1
H H32A 0.4338 0.8390 0.4476 0.099 Uiso calc PR 0.40 A 1
H H32B 0.4813 0.8060 0.4971 0.099 Uiso calc PR 0.40 A 1
H H32C 0.4449 0.6492 0.4688 0.099 Uiso calc PR 0.40 A 1
C C32A 0.4635(7) 0.6773(15) 0.4686(5) 0.062(3) Uani d P 0.60 A 2
H H321 0.4268 0.7556 0.4628 0.093 Uiso calc PR 0.60 A 2
H H322 0.4801 0.6852 0.5043 0.093 Uiso calc PR 0.60 A 2
H H323 0.4491 0.5603 0.4612 0.093 Uiso calc PR 0.60 A 2
C C1B 0.23464(12) -0.3888(3) 0.05008(9) 0.0360(6) Uani d . 1 . .
C C2B 0.19075(14) -0.4497(4) 0.01153(10) 0.0454(7) Uani d . 1 . .
H H2B 0.1456 -0.4324 0.0145 0.054 Uiso calc R 1 . .
C C3B 0.21166(16) -0.5348(4) -0.03086(11) 0.0543(8) Uani d . 1 . .
H H3B 0.1812 -0.5749 -0.0567 0.065 Uiso calc R 1 . .
C C4B 0.27734(17) -0.5600(4) -0.03490(12) 0.0579(9) Uani d . 1 . .
H H4B 0.2923 -0.6166 -0.0640 0.069 Uiso calc R 1 . .
C C5B 0.32139(15) -0.5038(4) 0.00296(11) 0.0515(8) Uani d . 1 . .
H H5B 0.3664 -0.5241 0.0000 0.062 Uiso calc R 1 . .
C C6B 0.30084(13) -0.4178(4) 0.04540(10) 0.0420(7) Uani d . 1 . .
H H6B 0.3317 -0.3788 0.0711 0.050 Uiso calc R 1 . .
C C7B 0.20795(12) -0.2954(3) 0.09253(9) 0.0323(6) Uani d . 1 . .
H H7B 0.1619 -0.2916 0.0915 0.039 Uiso calc R 1 . .
C C8B 0.23724(10) -0.2157(3) 0.13195(9) 0.0291(6) Uani d . 1 . .
F F9B 0.30350(6) -0.2114(2) 0.13905(5) 0.0390(4) Uani d . 1 . .
C C10B 0.20370(10) -0.1218(3) 0.17144(9) 0.0276(6) Uani d . 1 . .
O O11B 0.14409(7) -0.1189(2) 0.17073(6) 0.0390(5) Uani d . 1 . .
N N12B 0.24300(8) -0.0391(3) 0.20664(7) 0.0276(5) Uani d . 1 . .
H H12B 0.2848 -0.0462 0.2019 0.033 Uiso calc R 1 . .
C C13B 0.22721(10) 0.0563(3) 0.24973(8) 0.0254(5) Uani d . 1 . .
N N14B 0.28014(8) 0.1086(3) 0.27719(7) 0.0298(5) Uani d . 1 . .
C C15B 0.26994(11) 0.1989(3) 0.31897(9) 0.0310(6) Uani d . 1 . .
H H15B 0.3068 0.2383 0.3390 0.037 Uiso calc R 1 . .
C C16B 0.20928(11) 0.2391(3) 0.33507(9) 0.0301(6) Uani d . 1 . .
H H16B 0.2050 0.3007 0.3658 0.036 Uiso calc R 1 . .
C C17B 0.15426(10) 0.1873(3) 0.30525(9) 0.0276(6) Uani d . 1 . .
C C18B 0.16364(10) 0.0927(3) 0.26147(9) 0.0266(6) Uani d . 1 . .
H H18B 0.1278 0.0540 0.2402 0.032 Uiso calc R 1 . .
C C19B 0.08965(11) 0.2330(3) 0.32120(9) 0.0287(6) Uani d . 1 . .
C C20B 0.03289(10) 0.2665(3) 0.29255(9) 0.0292(6) Uani d . 1 . .
N N21B -0.01221(9) 0.3001(3) 0.32831(7) 0.0350(5) Uani d . 1 . .
H H21B -0.0585 0.3148 0.3238 0.042 Uiso d R 1 . .
C C22B 0.01860(11) 0.2882(4) 0.37505(10) 0.0365(6) Uani d . 1 . .
N N23B 0.08067(9) 0.2491(3) 0.37314(8) 0.0356(5) Uani d . 1 . .
C C24B 0.01542(10) 0.2784(3) 0.23753(9) 0.0300(6) Uani d . 1 . .
C C25B 0.05810(11) 0.3511(4) 0.20433(9) 0.0363(7) Uani d . 1 . .
H H25B 0.0991 0.3916 0.2175 0.044 Uiso calc R 1 . .
C C26B 0.04173(12) 0.3652(4) 0.15269(10) 0.0428(7) Uani d . 1 . .
H H26B 0.0709 0.4152 0.1304 0.051 Uiso calc R 1 . .
C C27B -0.01775(13) 0.3051(4) 0.13445(9) 0.0458(8) Uani d . 1 . .
C C28B -0.06105(13) 0.2328(4) 0.16528(10) 0.0493(8) Uani d . 1 . .
H H28B -0.1017 0.1918 0.1514 0.059 Uiso calc R 1 . .
C C29B -0.04481(11) 0.2201(4) 0.21709(9) 0.0386(7) Uani d . 1 . .
H H29B -0.0748 0.1714 0.2390 0.046 Uiso calc R 1 . .
F F30B -0.03488(8) 0.3204(3) 0.08353(6) 0.0688(6) Uani d . 1 . .
S S31B -0.02231(3) 0.32522(12) 0.43068(3) 0.0545(2) Uani d . 1 . .
C C32B 0.03538(14) 0.2332(5) 0.47673(10) 0.0579(9) Uani d . 1 . .
H H32D 0.0357 0.1090 0.4726 0.087 Uiso calc R 1 . .
H H32E 0.0232 0.2618 0.5112 0.087 Uiso calc R 1 . .
H H32F 0.0787 0.2785 0.4715 0.087 Uiso calc R 1 . .

loop_
_atom_site_aniso_label
_atom_site_aniso_U_11
_atom_site_aniso_U_22
_atom_site_aniso_U_33
_atom_site_aniso_U_12
_atom_site_aniso_U_13
_atom_site_aniso_U_23
C1A 0.0375(14) 0.0252(15) 0.0331(13) 0.0026(12) -0.0016(10) 0.0026(12)
C2A 0.0358(14) 0.0448(19) 0.0402(15) 0.0058(13) 0.0005(11) -0.0030(14)
C3A 0.0564(18) 0.050(2) 0.0372(15) 0.0090(15) 0.0038(13) -0.0065(15)
C4A 0.0573(18) 0.046(2) 0.0347(15) -0.0010(15) -0.0082(13) -0.0050(14)
C5A 0.0417(16) 0.044(2) 0.0472(16) -0.0011(14) -0.0084(13) -0.0013(15)
C6A 0.0384(14) 0.0327(17) 0.0367(14) 0.0000(12) -0.0024(11) 0.0026(13)
C7A 0.0273(12) 0.0304(16) 0.0356(13) -0.0002(11) -0.0001(10) 0.0022(12)
C8A 0.0189(11) 0.0308(15) 0.0359(13) -0.0020(10) 0.0000(9) 0.0018(12)
F9A 0.0204(7) 0.0498(10) 0.0454(8) -0.0009(6) -0.0031(6) -0.0100(8)
C10A 0.0219(12) 0.0297(16) 0.0317(12) -0.0021(10) 0.0011(9) 0.0042(12)
O11A 0.0171(8) 0.0648(15) 0.0467(10) 0.0069(8) -0.0036(7) -0.0150(10)
N12A 0.0139(9) 0.0315(13) 0.0354(11) -0.0016(8) -0.0008(8) -0.0028(10)
C13A 0.0194(11) 0.0257(15) 0.0311(12) 0.0002(10) 0.0001(9) 0.0036(11)
N14A 0.0188(9) 0.0333(13) 0.0301(10) -0.0005(9) 0.0016(8) 0.0024(10)
C15A 0.0198(11) 0.0339(16) 0.0298(12) 0.0018(10) 0.0044(9) 0.0027(12)
C16A 0.0262(12) 0.0296(15) 0.0275(12) -0.0013(11) 0.0001(9) 0.0014(12)
C17A 0.0185(11) 0.0294(15) 0.0301(12) -0.0032(10) -0.0018(9) 0.0036(11)
C18A 0.0151(11) 0.0301(15) 0.0368(13) -0.0020(10) 0.0017(9) 0.0011(12)
C19A 0.0230(12) 0.0324(16) 0.0359(13) -0.0019(11) -0.0027(10) 0.0001(12)
C20A 0.0195(11) 0.0295(15) 0.0368(13) -0.0020(10) -0.0054(9) -0.0004(12)
N21A 0.0208(10) 0.0396(14) 0.0371(12) -0.0025(9) -0.0044(8) -0.0007(11)
C22A 0.0248(12) 0.0414(18) 0.0374(14) -0.0025(12) -0.0074(10) -0.0029(13)
N23A 0.0232(10) 0.0424(15) 0.0369(12) -0.0024(9) -0.0058(8) -0.0024(11)
C24A 0.0188(11) 0.0304(16) 0.0390(14) -0.0060(10) -0.0022(9) 0.0009(12)
C25A 0.0214(12) 0.0422(18) 0.0424(15) -0.0001(11) -0.0032(10) 0.0026(13)
C26A 0.0309(14) 0.055(2) 0.0416(15) -0.0021(13) -0.0058(11) 0.0048(14)
C27A 0.0330(14) 0.053(2) 0.0354(14) -0.0089(13) 0.0035(11) 0.0034(14)
C28A 0.0214(12) 0.0431(18) 0.0545(17) -0.0028(12) 0.0049(11) 0.0032(15)
C29A 0.0190(11) 0.0404(17) 0.0460(15) -0.0027(11) -0.0029(10) 0.0069(14)
F30A 0.0505(10) 0.1027(16) 0.0431(9) -0.0009(10) 0.0123(8) 0.0097(10)
S31A 0.0308(4) 0.0783(7) 0.0419(4) -0.0027(4) -0.0127(3) -0.0081(4)
C32 0.046(6) 0.114(17) 0.035(6) -0.021(10) -0.012(4) 0.009(9)
C32A 0.040(4) 0.110(10) 0.037(4) -0.006(6) 0.007(3) -0.009(6)
C1B 0.0474(16) 0.0239(15) 0.0372(14) -0.0009(12) 0.0056(12) 0.0035(13)
C2B 0.0563(18) 0.0349(18) 0.0446(16) -0.0010(14) 0.0008(13) -0.0017(15)
C3B 0.079(2) 0.040(2) 0.0437(17) -0.0031(17) 0.0020(15) -0.0050(16)
C4B 0.097(3) 0.033(2) 0.0457(18) 0.0049(18) 0.0202(18) -0.0004(16)
C5B 0.063(2) 0.040(2) 0.0534(18) 0.0052(16) 0.0195(15) -0.0011(16)
C6B 0.0485(16) 0.0308(17) 0.0476(16) 0.0003(13) 0.0105(13) 0.0003(14)
C7B 0.0297(13) 0.0296(16) 0.0377(14) 0.0001(11) 0.0040(10) 0.0034(13)
C8B 0.0204(11) 0.0303(16) 0.0366(13) 0.0019(10) 0.0015(10) 0.0055(12)
F9B 0.0201(7) 0.0496(11) 0.0472(9) 0.0060(6) 0.0011(6) -0.0059(8)
C10B 0.0206(12) 0.0268(15) 0.0353(13) -0.0021(10) 0.0020(9) 0.0062(12)
O11B 0.0178(8) 0.0516(13) 0.0475(10) -0.0040(8) 0.0013(7) -0.0078(9)
N12B 0.0143(9) 0.0303(13) 0.0385(11) 0.0018(8) 0.0035(8) -0.0001(10)
C13B 0.0191(11) 0.0246(15) 0.0327(13) 0.0002(10) 0.0028(9) 0.0029(11)
N14B 0.0177(9) 0.0328(13) 0.0387(11) -0.0014(9) -0.0003(8) 0.0007(11)
C15B 0.0223(12) 0.0328(16) 0.0370(14) -0.0021(11) -0.0062(10) -0.0019(13)
C16B 0.0260(12) 0.0336(16) 0.0306(12) -0.0001(11) 0.0007(9) 0.0007(12)
C17B 0.0214(11) 0.0302(15) 0.0314(12) -0.0006(10) 0.0034(9) 0.0063(12)
C18B 0.0148(10) 0.0294(15) 0.0357(13) 0.0010(10) 0.0011(9) 0.0017(12)
C19B 0.0231(12) 0.0321(16) 0.0312(13) 0.0007(11) 0.0042(9) -0.0001(12)
C20B 0.0198(11) 0.0330(16) 0.0355(13) 0.0013(10) 0.0080(9) -0.0010(12)
N21B 0.0211(10) 0.0463(15) 0.0382(12) 0.0016(10) 0.0075(8) -0.0024(11)
C22B 0.0275(13) 0.0459(19) 0.0367(14) -0.0031(12) 0.0076(11) -0.0034(13)
N23B 0.0272(11) 0.0460(15) 0.0342(11) 0.0027(10) 0.0066(8) -0.0037(11)
C24B 0.0199(11) 0.0356(17) 0.0350(13) 0.0073(11) 0.0056(9) 0.0020(12)
C25B 0.0237(12) 0.0422(18) 0.0436(15) 0.0051(12) 0.0066(10) 0.0055(14)
C26B 0.0349(14) 0.054(2) 0.0408(15) 0.0085(13) 0.0133(12) 0.0053(14)
C27B 0.0374(15) 0.071(2) 0.0289(14) 0.0147(15) 0.0028(11) -0.0002(15)
C28B 0.0281(14) 0.078(2) 0.0412(15) 0.0041(14) 0.0009(11) -0.0001(16)
C29B 0.0231(12) 0.057(2) 0.0366(14) 0.0035(12) 0.0059(10) -0.0005(14)
F30B 0.0563(11) 0.1181(18) 0.0319(9) 0.0141(11) 0.0019(7) 0.0054(10)
S31B 0.0370(4) 0.0870(7) 0.0411(4) 0.0055(4) 0.0154(3) -0.0076(4)
C32B 0.0510(18) 0.087(3) 0.0360(15) -0.0105(17) 0.0088(13) 0.0013(17)

loop_
_atom_type_symbol
_atom_type_description
_atom_type_scat_dispersion_real
_atom_type_scat_dispersion_imag
_atom_type_scat_source
C C 0.0033 0.0016 'International Tables Vol C Tables 4.2.6.8 and 6.1.1.4'
H H 0.0000 0.0000 'International Tables Vol C Tables 4.2.6.8 and 6.1.1.4'
F F 0.0171 0.0103 'International Tables Vol C Tables 4.2.6.8 and 6.1.1.4'
N N 0.0061 0.0033 'International Tables Vol C Tables 4.2.6.8 and 6.1.1.4'
O O 0.0106 0.0060 'International Tables Vol C Tables 4.2.6.8 and 6.1.1.4'
S S 0.1246 0.1234 'International Tables Vol C Tables 4.2.6.8 and 6.1.1.4'

loop_
_geom_angle_atom_site_label_1
_geom_angle_atom_site_label_2
_geom_angle_atom_site_label_3
_geom_angle_site_symmetry_1
_geom_angle_site_symmetry_3
_geom_angle
_geom_angle_publ_flag
C2A C1A C6A . . 118.5(2) ?
C2A C1A C7A . . 117.3(2) ?
C6A C1A C7A . . 124.2(2) ?
C3A C2A C1A . . 121.4(2) ?
C3A C2A H2A . . 119.3 ?
C1A C2A H2A . . 119.3 ?
C2A C3A C4A . . 119.5(3) ?
C2A C3A H3A . . 120.2 ?
C4A C3A H3A . . 120.2 ?
C3A C4A C5A . . 120.1(3) ?
C3A C4A H4A . . 120.0 ?
C5A C4A H4A . . 120.0 ?
C6A C5A C4A . . 120.8(2) ?
C6A C5A H5A . . 119.6 ?
C4A C5A H5A . . 119.6 ?
C5A C6A C1A . . 119.7(2) ?
C5A C6A H6A . . 120.1 ?
C1A C6A H6A . . 120.1 ?
C8A C7A C1A . . 131.4(2) ?
C8A C7A H7A . . 114.3 ?
C1A C7A H7A . . 114.3 ?
C7A C8A F9A . . 122.5(2) ?
C7A C8A C10A . . 123.7(2) ?
F9A C8A C10A . . 113.77(19) ?
O11A C10A N12A . . 124.2(2) ?
O11A C10A C8A . . 120.8(2) ?
N12A C10A C8A . . 114.91(19) ?
C10A N12A C13A . . 129.43(18) ?
C10A N12A H12A . . 115.3 ?
C13A N12A H12A . . 115.3 ?
N14A C13A C18A . . 124.6(2) ?
N14A C13A N12A . . 111.76(18) ?
C18A C13A N12A . . 123.7(2) ?
C13A N14A C15A . . 115.97(18) ?
N14A C15A C16A . . 124.3(2) ?
N14A C15A H15A . . 117.9 ?
C16A C15A H15A . . 117.9 ?
C15A C16A C17A . . 118.9(2) ?
C15A C16A H16A . . 120.6 ?
C17A C16A H16A . . 120.6 ?
C18A C17A C16A . . 117.77(19) ?
C18A C17A C19A . . 122.3(2) ?
C16A C17A C19A . . 120.0(2) ?
C17A C18A C13A . . 118.6(2) ?
C17A C18A H18A . . 120.7 ?
C13A C18A H18A . . 120.7 ?
C20A C19A N23A . . 111.14(19) ?
C20A C19A C17A . . 130.2(2) ?
N23A C19A C17A . . 118.68(19) ?
C19A C20A N21A . . 104.3(2) ?
C19A C20A C24A . . 134.7(2) ?
N21A C20A C24A . . 120.91(19) ?
C22A N21A C20A . . 107.46(19) ?
C22A N21A H21A . . 136.3 ?
C20A N21A H21A . . 116.2 ?
N23A C22A N21A . . 112.7(2) ?
N23A C22A S31A . . 126.6(2) ?
N21A C22A S31A . . 120.71(17) ?
C22A N23A C19A . . 104.40(19) ?
C25A C24A C29A . . 117.7(2) ?
C25A C24A C20A . . 121.5(2) ?
C29A C24A C20A . . 120.8(2) ?
C26A C25A C24A . . 122.2(2) ?
C26A C25A H25A . . 118.9 ?
C24A C25A H25A . . 118.9 ?
C27A C26A C25A . . 117.3(2) ?
C27A C26A H26A . . 121.3 ?
C25A C26A H26A . . 121.3 ?
F30A C27A C28A . . 119.0(2) ?
F30A C27A C26A . . 118.2(2) ?
C28A C27A C26A . . 122.8(2) ?
C27A C28A C29A . . 119.0(2) ?
C27A C28A H28A . . 120.5 ?
C29A C28A H28A . . 120.5 ?
C28A C29A C24A . . 120.9(2) ?
C28A C29A H29A . . 119.5 ?
C24A C29A H29A . . 119.5 ?
C32 S31A C22A . . 99.6(7) ?
C22A S31A C32A . . 98.4(5) ?
S31A C32 H32A . . 109.5 ?
S31A C32 H32B . . 109.5 ?
S31A C32 H32C . . 109.5 ?
S31A C32A H321 . . 109.5 ?
S31A C32A H322 . . 109.5 ?
H321 C32A H322 . . 109.5 ?
S31A C32A H323 . . 109.5 ?
H321 C32A H323 . . 109.5 ?
H322 C32A H323 . . 109.5 ?
C6B C1B C2B . . 118.3(2) ?
C6B C1B C7B . . 124.1(2) ?
C2B C1B C7B . . 117.6(2) ?
C3B C2B C1B . . 121.6(3) ?
C3B C2B H2B . . 119.2 ?
C1B C2B H2B . . 119.2 ?
C4B C3B C2B . . 119.0(3) ?
C4B C3B H3B . . 120.5 ?
C2B C3B H3B . . 120.5 ?
C5B C4B C3B . . 120.4(3) ?
C5B C4B H4B . . 119.8 ?
C3B C4B H4B . . 119.8 ?
C4B C5B C6B . . 120.9(3) ?
C4B C5B H5B . . 119.6 ?
C6B C5B H5B . . 119.6 ?
C5B C6B C1B . . 119.8(3) ?
C5B C6B H6B . . 120.1 ?
C1B C6B H6B . . 120.1 ?
C8B C7B C1B . . 130.9(2) ?
C8B C7B H7B . . 114.6 ?
C1B C7B H7B . . 114.6 ?
C7B C8B F9B . . 121.6(2) ?
C7B C8B C10B . . 125.0(2) ?
F9B C8B C10B . . 113.5(2) ?
O11B C10B N12B . . 123.9(2) ?
O11B C10B C8B . . 120.6(2) ?
N12B C10B C8B . . 115.46(19) ?
C10B N12B C13B . . 129.94(18) ?
C10B N12B H12B . . 115.0 ?
C13B N12B H12B . . 115.0 ?
N14B C13B C18B . . 124.5(2) ?
N14B C13B N12B . . 112.00(18) ?
C18B C13B N12B . . 123.5(2) ?
C15B N14B C13B . . 116.26(19) ?
N14B C15B C16B . . 124.3(2) ?
N14B C15B H15B . . 117.8 ?
C16B C15B H15B . . 117.8 ?
C15B C16B C17B . . 118.8(2) ?
C15B C16B H16B . . 120.6 ?
C17B C16B H16B . . 120.6 ?
C18B C17B C16B . . 117.9(2) ?
C18B C17B C19B . . 122.7(2) ?
C16B C17B C19B . . 119.4(2) ?
C17B C18B C13B . . 118.1(2) ?
C17B C18B H18B . . 120.9 ?
C13B C18B H18B . . 120.9 ?
C20B C19B N23B . . 111.0(2) ?
C20B C19B C17B . . 130.4(2) ?
N23B C19B C17B . . 118.6(2) ?
C19B C20B N21B . . 104.5(2) ?
C19B C20B C24B . . 134.3(2) ?
N21B C20B C24B . . 121.2(2) ?
C22B N21B C20B . . 107.68(19) ?
C22B N21B H21B . . 122.0 ?
C20B N21B H21B . . 129.9 ?
N23B C22B N21B . . 112.7(2) ?
N23B C22B S31B . . 125.9(2) ?
N21B C22B S31B . . 121.39(18) ?
C22B N23B C19B . . 104.2(2) ?
C25B C24B C29B . . 118.2(2) ?
C25B C24B C20B . . 120.8(2) ?
C29B C24B C20B . . 121.0(2) ?
C26B C25B C24B . . 121.2(2) ?
C26B C25B H25B . . 119.4 ?
C24B C25B H25B . . 119.4 ?
C27B C26B C25B . . 118.4(2) ?
C27B C26B H26B . . 120.8 ?
C25B C26B H26B . . 120.8 ?
C28B C27B F30B . . 118.5(2) ?
C28B C27B C26B . . 122.6(2) ?
F30B C27B C26B . . 118.9(2) ?
C27B C28B C29B . . 118.9(3) ?
C27B C28B H28B . . 120.5 ?
C29B C28B H28B . . 120.5 ?
C28B C29B C24B . . 120.7(2) ?
C28B C29B H29B . . 119.7 ?
C24B C29B H29B . . 119.7 ?
C22B S31B C32B . . 99.27(13) ?
S31B C32B H32D . . 109.5 ?
S31B C32B H32E . . 109.5 ?
H32D C32B H32E . . 109.5 ?
S31B C32B H32F . . 109.5 ?
H32D C32B H32F . . 109.5 ?
H32E C32B H32F . . 109.5 ?

loop_
_geom_bond_atom_site_label_1
_geom_bond_atom_site_label_2
_geom_bond_site_symmetry_2
_geom_bond_distance
_geom_bond_publ_flag
C1A C2A . 1.400(3) ?
C1A C6A . 1.403(3) ?
C1A C7A . 1.459(3) ?
C2A C3A . 1.377(4) ?
C2A H2A . 0.9500 ?
C3A C4A . 1.383(4) ?
C3A H3A . 0.9500 ?
C4A C5A . 1.384(4) ?
C4A H4A . 0.9500 ?
C5A C6A . 1.382(3) ?
C5A H5A . 0.9500 ?
C6A H6A . 0.9500 ?
C7A C8A . 1.317(3) ?
C7A H7A . 0.9500 ?
C8A F9A . 1.369(2) ?
C8A C10A . 1.479(3) ?
C10A O11A . 1.230(3) ?
C10A N12A . 1.353(3) ?
N12A C13A . 1.410(3) ?
N12A H12A . 0.8800 ?
C13A N14A . 1.338(3) ?
C13A C18A . 1.391(3) ?
N14A C15A . 1.339(3) ?
C15A C16A . 1.386(3) ?
C15A H15A . 0.9500 ?
C16A C17A . 1.398(3) ?
C16A H16A . 0.9500 ?
C17A C18A . 1.389(3) ?
C17A C19A . 1.476(3) ?
C18A H18A . 0.9500 ?
C19A C20A . 1.379(3) ?
C19A N23A . 1.391(3) ?
C20A N21A . 1.395(3) ?
C20A C24A . 1.464(3) ?
N21A C22A . 1.354(3) ?
N21A H21A . 1.0641 ?
C22A N23A . 1.319(3) ?
C22A S31A . 1.754(2) ?
C24A C25A . 1.395(3) ?
C24A C29A . 1.400(3) ?
C25A C26A . 1.388(3) ?
C25A H25A . 0.9500 ?
C26A C27A . 1.385(4) ?
C26A H26A . 0.9500 ?
C27A F30A . 1.361(3) ?
C27A C28A . 1.362(4) ?
C28A C29A . 1.386(3) ?
C28A H28A . 0.9500 ?
C29A H29A . 0.9500 ?
S31A C32 . 1.70(2) ?
S31A C32A . 1.863(12) ?
C32 H32A . 0.9800 ?
C32 H32B . 0.9800 ?
C32 H32C . 0.9800 ?
C32A H321 . 0.9800 ?
C32A H322 . 0.9800 ?
C32A H323 . 0.9800 ?
C1B C6B . 1.398(4) ?
C1B C2B . 1.401(4) ?
C1B C7B . 1.468(3) ?
C2B C3B . 1.389(4) ?
C2B H2B . 0.9500 ?
C3B C4B . 1.380(4) ?
C3B H3B . 0.9500 ?
C4B C5B . 1.379(4) ?
C4B H4B . 0.9500 ?
C5B C6B . 1.391(4) ?
C5B H5B . 0.9500 ?
C6B H6B . 0.9500 ?
C7B C8B . 1.324(3) ?
C7B H7B . 0.9500 ?
C8B F9B . 1.369(2) ?
C8B C10B . 1.478(3) ?
C10B O11B . 1.229(2) ?
C10B N12B . 1.357(3) ?
N12B C13B . 1.411(3) ?
N12B H12B . 0.8800 ?
C13B N14B . 1.336(3) ?
C13B C18B . 1.395(3) ?
N14B C15B . 1.333(3) ?
C15B C16B . 1.382(3) ?
C15B H15B . 0.9500 ?
C16B C17B . 1.400(3) ?
C16B H16B . 0.9500 ?
C17B C18B . 1.392(3) ?
C17B C19B . 1.466(3) ?
C18B H18B . 0.9500 ?
C19B C20B . 1.379(3) ?
C19B N23B . 1.393(3) ?
C20B N21B . 1.387(3) ?
C20B C24B . 1.470(3) ?
N21B C22B . 1.351(3) ?
N21B H21B . 0.9614 ?
C22B N23B . 1.321(3) ?
C22B S31B . 1.755(2) ?
C24B C25B . 1.398(3) ?
C24B C29B . 1.400(3) ?
C25B C26B . 1.382(3) ?
C25B H25B . 0.9500 ?
C26B C27B . 1.374(4) ?
C26B H26B . 0.9500 ?
C27B C28B . 1.365(4) ?
C27B F30B . 1.367(3) ?
C28B C29B . 1.385(3) ?
C28B H28B . 0.9500 ?
C29B H29B . 0.9500 ?
S31B C32B . 1.796(3) ?
C32B H32D . 0.9800 ?
C32B H32E . 0.9800 ?
C32B H32F . 0.9800 ?

loop_
_geom_hbond_atom_site_label_D
_geom_hbond_atom_site_label_H
_geom_hbond_atom_site_label_A
_geom_hbond_site_symmetry_A
_geom_hbond_distance_DH
_geom_hbond_distance_HA
_geom_hbond_distance_DA
_geom_hbond_angle_DHA
N12A H12A F9A . 0.88 2.15 2.605(2) 112
N21A H21A O11A 2_655 1.06 1.89 2.813(2) 143
N12B H12B F9B . 0.88 2.15 2.608(2) 112
N21B H21B O11B 2 0.96 1.86 2.796(2) 165

loop_
_geom_torsion_atom_site_label_1
_geom_torsion_atom_site_label_2
_geom_torsion_atom_site_label_3
_geom_torsion_atom_site_label_4
_geom_torsion_site_symmetry_1
_geom_torsion_site_symmetry_2
_geom_torsion_site_symmetry_3
_geom_torsion_site_symmetry_4
_geom_torsion
_geom_torsion_publ_flag
C6A C1A C2A C3A . . . . 0.0(4) ?
C7A C1A C2A C3A . . . . -179.1(3) ?
C1A C2A C3A C4A . . . . -0.5(4) ?
C2A C3A C4A C5A . . . . 0.6(5) ?
C3A C4A C5A C6A . . . . -0.3(5) ?
C4A C5A C6A C1A . . . . -0.2(4) ?
C2A C1A C6A C5A . . . . 0.3(4) ?
C7A C1A C6A C5A . . . . 179.4(3) ?
C2A C1A C7A C8A . . . . 169.8(3) ?
C6A C1A C7A C8A . . . . -9.3(4) ?
C1A C7A C8A F9A . . . . 1.0(4) ?
C1A C7A C8A C10A . . . . -176.6(3) ?
C7A C8A C10A O11A . . . . -8.9(4) ?
F9A C8A C10A O11A . . . . 173.3(2) ?
C7A C8A C10A N12A . . . . 170.6(2) ?
F9A C8A C10A N12A . . . . -7.2(3) ?
O11A C10A N12A C13A . . . . 1.9(4) ?
C8A C10A N12A C13A . . . . -177.6(2) ?
C10A N12A C13A N14A . . . . -173.8(2) ?
C10A N12A C13A C18A . . . . 7.4(4) ?
C18A C13A N14A C15A . . . . -1.0(3) ?
N12A C13A N14A C15A . . . . -179.9(2) ?
C13A N14A C15A C16A . . . . 0.8(3) ?
N14A C15A C16A C17A . . . . 0.5(4) ?
C15A C16A C17A C18A . . . . -1.4(3) ?
C15A C16A C17A C19A . . . . 179.6(2) ?
C16A C17A C18A C13A . . . . 1.2(3) ?
C19A C17A C18A C13A . . . . -179.9(2) ?
N14A C13A C18A C17A . . . . 0.1(4) ?
N12A C13A C18A C17A . . . . 178.7(2) ?
C18A C17A C19A C20A . . . . 33.6(4) ?
C16A C17A C19A C20A . . . . -147.5(3) ?
C18A C17A C19A N23A . . . . -146.5(2) ?
C16A C17A C19A N23A . . . . 32.4(3) ?
N23A C19A C20A N21A . . . . 0.7(3) ?
C17A C19A C20A N21A . . . . -179.4(3) ?
N23A C19A C20A C24A . . . . -175.8(3) ?
C17A C19A C20A C24A . . . . 4.1(5) ?
C19A C20A N21A C22A . . . . -0.2(3) ?
C24A C20A N21A C22A . . . . 176.9(2) ?
C20A N21A C22A N23A . . . . -0.4(3) ?
C20A N21A C22A S31A . . . . -179.91(19) ?
N21A C22A N23A C19A . . . . 0.8(3) ?
S31A C22A N23A C19A . . . . -179.7(2) ?
C20A C19A N23A C22A . . . . -0.9(3) ?
C17A C19A N23A C22A . . . . 179.1(2) ?
C19A C20A C24A C25A . . . . 36.6(4) ?
N21A C20A C24A C25A . . . . -139.5(3) ?
C19A C20A C24A C29A . . . . -145.1(3) ?
N21A C20A C24A C29A . . . . 38.9(4) ?
C29A C24A C25A C26A . . . . 0.5(4) ?
C20A C24A C25A C26A . . . . 178.9(2) ?
C24A C25A C26A C27A . . . . 0.5(4) ?
C25A C26A C27A F30A . . . . -179.6(2) ?
C25A C26A C27A C28A . . . . -0.5(4) ?
F30A C27A C28A C29A . . . . 178.5(2) ?
C26A C27A C28A C29A . . . . -0.5(4) ?
C27A C28A C29A C24A . . . . 1.6(4) ?
C25A C24A C29A C28A . . . . -1.6(4) ?
C20A C24A C29A C28A . . . . 180.0(2) ?
N23A C22A S31A C32 . . . . -10.0(6) ?
N21A C22A S31A C32 . . . . 169.4(6) ?
N23A C22A S31A C32A . . . . 11.0(5) ?
N21A C22A S31A C32A . . . . -169.5(5) ?
C6B C1B C2B C3B . . . . -0.9(4) ?
C7B C1B C2B C3B . . . . 178.0(3) ?
C1B C2B C3B C4B . . . . 0.2(4) ?
C2B C3B C4B C5B . . . . 0.9(5) ?
C3B C4B C5B C6B . . . . -1.3(5) ?
C4B C5B C6B C1B . . . . 0.5(4) ?
C2B C1B C6B C5B . . . . 0.6(4) ?
C7B C1B C6B C5B . . . . -178.3(3) ?
C6B C1B C7B C8B . . . . 3.5(4) ?
C2B C1B C7B C8B . . . . -175.4(3) ?
C1B C7B C8B F9B . . . . -0.7(4) ?
C1B C7B C8B C10B . . . . 178.1(2) ?
C7B C8B C10B O11B . . . . 3.2(4) ?
F9B C8B C10B O11B . . . . -177.9(2) ?
C7B C8B C10B N12B . . . . -175.6(2) ?
F9B C8B C10B N12B . . . . 3.3(3) ?
O11B C10B N12B C13B . . . . 3.6(4) ?
C8B C10B N12B C13B . . . . -177.7(2) ?
C10B N12B C13B N14B . . . . 175.7(2) ?
C10B N12B C13B C18B . . . . -5.0(4) ?
C18B C13B N14B C15B . . . . 1.2(4) ?
N12B C13B N14B C15B . . . . -179.5(2) ?
C13B N14B C15B C16B . . . . 0.5(4) ?
N14B C15B C16B C17B . . . . -2.1(4) ?
C15B C16B C17B C18B . . . . 2.0(4) ?
C15B C16B C17B C19B . . . . -178.4(2) ?
C16B C17B C18B C13B . . . . -0.5(3) ?
C19B C17B C18B C13B . . . . 179.9(2) ?
N14B C13B C18B C17B . . . . -1.2(4) ?
N12B C13B C18B C17B . . . . 179.6(2) ?
C18B C17B C19B C20B . . . . -32.0(4) ?
C16B C17B C19B C20B . . . . 148.5(3) ?
C18B C17B C19B N23B . . . . 148.8(2) ?
C16B C17B C19B N23B . . . . -30.8(3) ?
N23B C19B C20B N21B . . . . -1.4(3) ?
C17B C19B C20B N21B . . . . 179.3(3) ?
N23B C19B C20B C24B . . . . 175.7(3) ?
C17B C19B C20B C24B . . . . -3.6(5) ?
C19B C20B N21B C22B . . . . 0.9(3) ?
C24B C20B N21B C22B . . . . -176.7(2) ?
C20B N21B C22B N23B . . . . -0.1(3) ?
C20B N21B C22B S31B . . . . 179.12(19) ?
N21B C22B N23B C19B . . . . -0.8(3) ?
S31B C22B N23B C19B . . . . -179.9(2) ?
C20B C19B N23B C22B . . . . 1.3(3) ?
C17B C19B N23B C22B . . . . -179.3(2) ?
C19B C20B C24B C25B . . . . -37.8(4) ?
N21B C20B C24B C25B . . . . 138.9(3) ?
C19B C20B C24B C29B . . . . 143.4(3) ?
N21B C20B C24B C29B . . . . -39.9(4) ?
C29B C24B C25B C26B . . . . -0.1(4) ?
C20B C24B C25B C26B . . . . -179.0(2) ?
C24B C25B C26B C27B . . . . -0.3(4) ?
C25B C26B C27B C28B . . . . 0.1(5) ?
C25B C26B C27B F30B . . . . 179.1(3) ?
F30B C27B C28B C29B . . . . -178.6(3) ?
C26B C27B C28B C29B . . . . 0.4(5) ?
C27B C28B C29B C24B . . . . -0.9(4) ?
C25B C24B C29B C28B . . . . 0.7(4) ?
C20B C24B C29B C28B . . . . 179.6(3) ?
N23B C22B S31B C32B . . . . -16.4(3) ?
N21B C22B S31B C32B . . . . 164.5(2) ?
